data_7222785
loop_
_publ_author_name
'Zaremba, V.I.'
'Dubenskiy, V.P.'
'Poettgen, R.'

_publ_section_title
;
 Ternary Indides LnRhIn2 (Ln = La, Ce, Pr, Nd, Sm) with MgCuAl2 Type
 Structure
;
_journal_name_full
;
Zeitschrift fuer Naturforschung, Teil B. Anorganische Chemie, Organische 
Chemie (42,1987-)
;
_journal_page_first 798
_journal_page_last 802
_journal_volume 57
_journal_year 2002
_chemical_formula_sum 'In2 Rh Sm'
_chemical_name_systematic 'Sm Rh In2'
_space_group_IT_number 63
_symmetry_space_group_name_Hall '-C 2c 2'
_symmetry_space_group_name_H-M 'C m c m'
_cell_angle_alpha 90
_cell_angle_beta 90
_cell_angle_gamma 90
_cell_formula_units_Z 4
_cell_length_a 4.381
_cell_length_b 10.093
_cell_length_c 7.883
_cell_volume 348.566
_citation_journal_id_ASTM ZNBSEN
_cod_data_source_file Zaremba_ZNBSEN_2002_606.cif
_cod_data_source_block In2Rh1Sm1
_cod_original_formula_sum 'In2 Rh1 Sm1'
_cod_database_code 7222785

loop_
_symmetry_equiv_pos_as_xyz
x,y,z
-x,-y,z+1/2
x,-y,-z
-x,y,-z+1/2
-x,-y,-z
x,y,-z-1/2
-x,y,z
x,-y,z-1/2
x+1/2,y+1/2,z
-x+1/2,-y+1/2,z+1/2
x+1/2,-y+1/2,-z
-x+1/2,y+1/2,-z+1/2
-x+1/2,-y+1/2,-z
x+1/2,y+1/2,-z-1/2
-x+1/2,y+1/2,z
x+1/2,-y+1/2,z-1/2

loop_
_atom_site_label
_atom_site_type_symbol
_atom_site_fract_x
_atom_site_fract_y
_atom_site_fract_z
_atom_site_occupancy
_atom_site_U_iso_or_equiv
Sm1 Sm 0 0.06674 0.25 1 0.0
In1 In 0 0.35494 0.05085 1 0.0
Rh1 Rh 0 0.7854 0.25 1 0.0
